data_1529408
loop_
_publ_author_name
'DeGayner, Jordan A.'
'Jeon, Ie-Rang'
'Harris, T. David'

_publ_section_title
;
 A series of tetraazalene radical-bridged M2(M = CrIII, MnII, FeII, CoII)
 complexes with strong magnetic exchange coupling
;
_journal_issue 11
_journal_name_full 'Chem. Sci.'
_journal_page_first 6639
_journal_paper_doi 10.1039/C5SC02725J
_journal_volume 6
_journal_year 2015
_chemical_formula_moiety 'C70 H66 Mn2 N12, 2(C32 H12 B F24)'
_chemical_formula_sum 'C134 H90 B2 F48 Mn2 N12'
_chemical_formula_weight 2911.67
_chemical_name_systematic
;
 ?
;
_space_group_crystal_system triclinic
_space_group_IT_number 2
_space_group_name_Hall '-P 1'
_space_group_name_H-M_alt 'P -1'
_symmetry_space_group_name_Hall '-P 1'
_symmetry_space_group_name_H-M 'P -1'
_atom_sites_solution_hydrogens geom
_atom_sites_solution_primary direct
_audit_creation_date 2015-04-21
_audit_creation_method
;
Olex2 1.2
(compiled 2015.01.26 svn.r3150 for OlexSys, GUI svn.r4998)
;
_audit_update_record
;
2015-07-22 deposited with the CCDC.
2015-08-17 downloaded from the CCDC.
;
_cell_angle_alpha 75.382(2)
_cell_angle_beta 67.031(2)
_cell_angle_gamma 68.819(2)
_cell_formula_units_Z 1
_cell_length_a 15.0589(5)
_cell_length_b 15.8311(5)
_cell_length_c 18.4096(6)
_cell_measurement_reflns_used 9338
_cell_measurement_temperature 100.02
_cell_measurement_theta_max 68.219
_cell_measurement_theta_min 5.721
_cell_volume 3736.0(2)
_computing_cell_refinement 'SAINT v8.27A (Bruker, 2012)'
_computing_data_collection 'APEX2 V2.1-4 (Bruker, 2007)'
_computing_data_reduction 'SAINT v8.27A (Bruker, 2012)'
_computing_molecular_graphics 'Olex2 (Dolomanov et al., 2009)'
_computing_publication_material 'Olex2 (Dolomanov et al., 2009)'
_computing_structure_refinement 'XL (Sheldrick, 2008)'
_computing_structure_solution 'XT (Sheldrick, 2015)'
_diffrn_ambient_temperature 100.02
_diffrn_detector_area_resol_mean 8
_diffrn_measured_fraction_theta_full 0.904
_diffrn_measured_fraction_theta_max 0.957
_diffrn_measurement_device_type 'Bruker SMART APEX CCD area detector'
_diffrn_measurement_method '\w and \f scans'
_diffrn_radiation_monochromator 'Quazar optics'
_diffrn_radiation_type CuK\a
_diffrn_radiation_wavelength 1.54178
_diffrn_reflns_av_R_equivalents 0.0265
_diffrn_reflns_av_unetI/netI 0.0462
_diffrn_reflns_laue_measured_fraction_full 0.904
_diffrn_reflns_laue_measured_fraction_max 0.957
_diffrn_reflns_limit_h_max 12
_diffrn_reflns_limit_h_min -18
_diffrn_reflns_limit_k_max 16
_diffrn_reflns_limit_k_min -18
_diffrn_reflns_limit_l_max 22
_diffrn_reflns_limit_l_min -19
_diffrn_reflns_number 17083
_diffrn_reflns_point_group_measured_fraction_full 0.904
_diffrn_reflns_point_group_measured_fraction_max 0.957
_diffrn_reflns_theta_full 67.679
_diffrn_reflns_theta_max 65.080
_diffrn_reflns_theta_min 5.721
_diffrn_source microsource
_exptl_absorpt_coefficient_mu 2.339
_exptl_absorpt_correction_T_max 0.7531
_exptl_absorpt_correction_T_min 0.5648
_exptl_absorpt_correction_type multi-scan
_exptl_absorpt_process_details
;
SADABS-2012/1 (Bruker,2012) was used for absorption correction.
wR2(int) was 0.0604 before and 0.0370 after correction.
The Ratio of minimum to maximum transmission is 0.7500.
The \l/2 correction factor is 0.0015.
;
_exptl_crystal_colour 'dull brown'
_exptl_crystal_colour_lustre dull
_exptl_crystal_colour_primary brown
_exptl_crystal_density_diffrn 1.294
_exptl_crystal_description plate
_exptl_crystal_F_000 1470
_exptl_crystal_size_max 0.517
_exptl_crystal_size_mid 0.207
_exptl_crystal_size_min 0.054
_refine_diff_density_max 0.732
_refine_diff_density_min -0.563
_refine_diff_density_rms 0.063
_refine_ls_extinction_method none
_refine_ls_goodness_of_fit_ref 1.080
_refine_ls_hydrogen_treatment constr
_refine_ls_matrix_type full
_refine_ls_number_parameters 1023
_refine_ls_number_reflns 12202
_refine_ls_number_restraints 282
_refine_ls_restrained_S_all 1.072
_refine_ls_R_factor_all 0.0699
_refine_ls_R_factor_gt 0.0599
_refine_ls_shift/su_max 0.000
_refine_ls_shift/su_mean 0.000
_refine_ls_structure_factor_coef Fsqd
_refine_ls_weighting_details 'w=1/[\s^2^(Fo^2^)+(0.1169P)^2^+1.0375P] where P=(Fo^2^+2Fc^2^)/3'
_refine_ls_weighting_scheme calc
_refine_ls_wR_factor_gt 0.1728
_refine_ls_wR_factor_ref 0.1831
_reflns_Friedel_coverage 0.000
_reflns_number_gt 10110
_reflns_number_total 12202
_reflns_threshold_expression 'I > 2\s(I)'
_cod_data_source_file c5sc02725j2.cif
_cod_data_source_block mmnb
_cod_depositor_comments 'Adding full bibliography for 1529407--1529411.cif.'
_cod_database_code 1529408
_shelxl_version_number 2014-3
_shelx_space_group_comment
;
The symmetry employed for this shelxl refinement is uniquely defined
by the following loop, which should always be used as a source of
symmetry information in preference to the above space-group names.
They are only intended as comments.
;
_olex2_refinement_description
;
1. Fixed Uiso
 At 1.2 times of:
  All C(H) groups, All C(H,H) groups
 At 1.5 times of:
  All C(H,H,H) groups
2. Restrained distances
 C23-C22 \\sim C24-C23 \\sim C25-C24 \\sim C23A-C22A \\sim C26-C25 \\sim
C26A-C22A \\sim C27-C26 ~
 C31A-C26A \\sim C31A-C30A \\sim C30A-C24A \\sim C24A-C23A \\sim C27-C22 \\sim
C35A-C32A \\sim C35A-
 C27A \\sim C34A-C27A \\sim C34A-C33A \\sim C32A-C25A \\sim C29-C28 \\sim
C33A-C25A \\sim C30-C29 \\sim C31-
 C30 \\sim C32-C31 \\sim C33-C32 \\sim C33-C28
 with sigma of 0.02
 C34-C26 \\sim C28A-C24A \\sim C35-C33 \\sim C29A-C25A
 with sigma of 0.02
3. Others
 Sof(C22A)=Sof(H22A)=Sof(C23A)=Sof(C24A)=Sof(C25A)=Sof(C26A)=Sof(H26A)=
 Sof(C27A)=Sof(H27A)=Sof(C28A)=Sof(H28A)=Sof(H28B)=Sof(H28C)=Sof(C29A)=
 Sof(H29A)=Sof(H29B)=Sof(H29C)=Sof(C30A)=Sof(H30A)=Sof(C31A)=Sof(H31A)=
 Sof(C32A)=Sof(C33A)=Sof(H33A)=Sof(C34A)=Sof(H34D)=Sof(C35A)=Sof(H35D)=1-FVAR(1)
 Sof(C22)=Sof(H22)=Sof(C23)=Sof(H23)=Sof(C24)=Sof(H24)=Sof(C25)=Sof(C26)=
 Sof(C27)=Sof(H27)=Sof(C28)=Sof(H28)=Sof(C29)=Sof(H29)=Sof(C30)=Sof(H30)=
 Sof(C31)=Sof(H31)=Sof(C32)=Sof(C33)=Sof(C34)=Sof(H34A)=Sof(H34B)=Sof(H34C)=
 Sof(C35)=Sof(H35A)=Sof(H35B)=Sof(H35C)=FVAR(1)
4.a Secondary CH2 refined with riding coordinates:
 C9(H9A,H9B), C10(H10A,H10B), C16(H16A,H16B)
4.b Aromatic/amide H refined with riding coordinates:
 C1(H1), C4(H4), C5(H5), C6(H6), C7(H7), C12(H12), C13(H13), C14(H14),
 C15(H15), C18(H18), C19(H19), C20(H20), C21(H21), C22(H22), C22A(H22A),
 C23(H23), C24(H24), C26A(H26A), C27(H27), C27A(H27A), C28(H28), C29(H29),
 C30(H30), C30A(H30A), C31(H31), C31A(H31A), C33A(H33A), C34A(H34D), C35A(H35D),
  C013(H013), C37(H37), C39(H39), C41(H41), C45(H45), C47(H47), C52(H52),
 C54(H54), C56(H56), C60(H60), C62(H62), C64(H64)
4.c Idealised Me refined as rotating group:
 C28A(H28A,H28B,H28C), C29A(H29A,H29B,H29C), C34(H34A,H34B,H34C), C35(H35A,
 H35B,H35C)
;
_olex2_submission_original_sample_id jd3-91_mMnB
_olex2_submission_special_instructions 'No special instructions were received'

loop_
_space_group_symop_operation_xyz
'x, y, z'
'-x, -y, -z'

loop_
_atom_site_label
_atom_site_type_symbol
_atom_site_fract_x
_atom_site_fract_y
_atom_site_fract_z
_atom_site_U_iso_or_equiv
_atom_site_adp_type
_atom_site_occupancy
_atom_site_site_symmetry_order
_atom_site_calc_flag
_atom_site_refinement_flags_posn
_atom_site_refinement_flags_occupancy
_atom_site_disorder_assembly
_atom_site_disorder_group
Mn01 Mn 0.36589(3) 0.71128(3) 0.35941(2) 0.03177(14) Uani 1 1 d . . . .
N1 N 0.60035(18) 0.43521(15) 0.60824(13) 0.0340(5) Uani 1 1 d . . . .
N2 N 0.44398(19) 0.68422(15) 0.44176(15) 0.0393(5) Uani 1 1 d . . . .
N3 N 0.2818(2) 0.74601(17) 0.26610(15) 0.0472(6) Uani 1 1 d . . . .
N4 N 0.19977(18) 0.72652(15) 0.42738(14) 0.0375(5) Uani 1 1 d . . . .
N5 N 0.4875(2) 0.69507(17) 0.23822(15) 0.0505(7) Uani 1 1 d . . . .
N6 N 0.3609(2) 0.86356(16) 0.30683(15) 0.0443(6) Uani 1 1 d . . . .
C1 C 0.5228(2) 0.56307(18) 0.52741(17) 0.0371(6) Uani 1 1 d . . . .
H1 H 0.5380 0.6049 0.5464 0.044 Uiso 1 1 calc R . . .
C3 C 0.47318(19) 0.59643(17) 0.47209(15) 0.0309(5) Uani 1 1 d . . . .
C2 C 0.55173(19) 0.46999(17) 0.55667(14) 0.0298(5) Uani 1 1 d . . . .
C4 C 0.5835(3) 0.6847(3) 0.2256(3) 0.0739(12) Uani 1 1 d . . . .
H4 H 0.6039 0.6780 0.2700 0.089 Uiso 1 1 calc R . . .
C5 C 0.6551(4) 0.6832(4) 0.1506(4) 0.109(2) Uani 1 1 d . . . .
H5 H 0.7239 0.6733 0.1438 0.131 Uiso 1 1 calc R . . .
C6 C 0.6253(6) 0.6963(4) 0.0867(4) 0.134(3) Uani 1 1 d . . . .
H6 H 0.6726 0.6981 0.0343 0.160 Uiso 1 1 calc R . . .
C7 C 0.5260(6) 0.7069(4) 0.0985(3) 0.111(2) Uani 1 1 d . . . .
H7 H 0.5043 0.7154 0.0545 0.133 Uiso 1 1 calc R . . .
C8 C 0.4580(4) 0.7050(2) 0.17548(19) 0.0680(12) Uani 1 1 d . . . .
C9 C 0.3524(4) 0.7075(3) 0.1924(2) 0.0699(12) Uani 1 1 d . . . .
H9A H 0.3299 0.7445 0.1472 0.084 Uiso 1 1 calc R . . .
H9B H 0.3504 0.6447 0.1964 0.084 Uiso 1 1 calc R . . .
C10 C 0.1951(3) 0.7103(2) 0.3014(2) 0.0525(8) Uani 1 1 d . . . .
H10A H 0.2179 0.6448 0.2950 0.063 Uiso 1 1 calc R . . .
H10B H 0.1462 0.7430 0.2728 0.063 Uiso 1 1 calc R . . .
C11 C 0.1435(2) 0.7207(2) 0.3886(2) 0.0454(7) Uani 1 1 d . . . .
C12 C 0.0450(3) 0.7176(2) 0.4271(3) 0.0615(10) Uani 1 1 d . . . .
H12 H 0.0058 0.7163 0.3978 0.074 Uiso 1 1 calc R . . .
C13 C 0.0043(3) 0.7163(3) 0.5092(3) 0.0651(10) Uani 1 1 d . . . .
H13 H -0.0622 0.7119 0.5372 0.078 Uiso 1 1 calc R . . .
C14 C 0.0612(3) 0.7214(2) 0.5487(2) 0.0569(9) Uani 1 1 d . . . .
H14 H 0.0349 0.7210 0.6048 0.068 Uiso 1 1 calc R . . .
C15 C 0.1582(2) 0.7273(2) 0.50635(18) 0.0447(7) Uani 1 1 d . . . .
H15 H 0.1969 0.7321 0.5345 0.054 Uiso 1 1 calc R . . .
C16 C 0.2470(3) 0.8472(2) 0.2533(2) 0.0564(9) Uani 1 1 d . . . .
H16A H 0.1859 0.8694 0.2986 0.068 Uiso 1 1 calc R . . .
H16B H 0.2282 0.8676 0.2045 0.068 Uiso 1 1 calc R . . .
C17 C 0.3254(3) 0.8886(2) 0.24563(18) 0.0482(8) Uani 1 1 d . . . .
C18 C 0.3595(3) 0.9497(2) 0.1805(2) 0.0631(10) Uani 1 1 d . . . .
H18 H 0.3340 0.9658 0.1376 0.076 Uiso 1 1 calc R . . .
C19 C 0.4298(4) 0.9864(2) 0.1784(2) 0.0719(12) Uani 1 1 d . . . .
H19 H 0.4543 1.0274 0.1336 0.086 Uiso 1 1 calc R . . .
C20 C 0.4650(3) 0.9636(2) 0.2417(3) 0.0691(11) Uani 1 1 d . . . .
H20 H 0.5124 0.9896 0.2423 0.083 Uiso 1 1 calc R . . .
C21 C 0.4290(3) 0.9015(2) 0.3043(2) 0.0585(9) Uani 1 1 d . . . .
H21 H 0.4537 0.8848 0.3477 0.070 Uiso 1 1 calc R . . .
C22 C 0.6430(8) 0.6034(9) 0.7248(6) 0.052(2) Uani 0.533(5) 1 d D P A 1
H22 H 0.6541 0.6406 0.7516 0.062 Uiso 0.533(5) 1 calc R P A 1
C22A C 0.7450(7) 0.5005(5) 0.5703(8) 0.0382(18) Uani 0.467(5) 1 d D P A 2
H22A H 0.7778 0.4688 0.5250 0.046 Uiso 0.467(5) 1 calc R P A 2
C23 C 0.5594(5) 0.5713(5) 0.7609(4) 0.0563(18) Uani 0.533(5) 1 d D P A 1
H23 H 0.5138 0.5861 0.8120 0.068 Uiso 0.533(5) 1 calc R P A 1
C23A C 0.6510(8) 0.4933(7) 0.6209(6) 0.032(2) Uani 0.467(5) 1 d D P A 2
C24 C 0.5436(7) 0.5177(5) 0.7215(5) 0.0393(16) Uani 0.533(5) 1 d D P A 1
H24 H 0.4862 0.4959 0.7456 0.047 Uiso 0.533(5) 1 calc R P A 1
C24A C 0.6025(6) 0.5405(4) 0.6863(4) 0.0418(17) Uani 0.467(5) 1 d D P A 2
C25 C 0.6103(6) 0.4949(6) 0.6468(5) 0.033(2) Uani 0.533(5) 1 d D P A 1
C25A C 0.4381(8) 0.8142(5) 0.4901(5) 0.056(2) Uani 0.467(5) 1 d D P A 2
C26 C 0.6937(7) 0.5284(4) 0.6103(4) 0.0354(13) Uani 0.533(5) 1 d D P A 1
C26A C 0.7927(6) 0.5523(5) 0.5836(5) 0.0536(19) Uani 0.467(5) 1 d D P A 2
H26A H 0.8568 0.5567 0.5474 0.064 Uiso 0.467(5) 1 calc R P A 2
C27 C 0.7108(8) 0.5822(6) 0.6504(5) 0.0495(19) Uani 0.533(5) 1 d D P A 1
H27 H 0.7683 0.6040 0.6269 0.059 Uiso 0.533(5) 1 calc R P A 1
C27A C 0.6459(8) 0.7881(6) 0.4196(9) 0.110(5) Uani 0.467(5) 1 d D P A 2
H27A H 0.7169 0.7773 0.3964 0.132 Uiso 0.467(5) 1 calc R P A 2
C28 C 0.5522(7) 0.8299(5) 0.4922(5) 0.0540(18) Uani 0.533(5) 1 d D P A 1
H28 H 0.6166 0.8370 0.4805 0.065 Uiso 0.533(5) 1 calc R P A 1
C28A C 0.4968(8) 0.5417(7) 0.7394(6) 0.056(3) Uani 0.467(5) 1 d D P A 2
H28A H 0.4489 0.5983 0.7247 0.084 Uiso 0.467(5) 1 calc GR P A 2
H28B H 0.4911 0.5383 0.7949 0.084 Uiso 0.467(5) 1 calc GR P A 2
H28C H 0.4817 0.4892 0.7333 0.084 Uiso 0.467(5) 1 calc GR P A 2
C29 C 0.4676(6) 0.8860(5) 0.5416(6) 0.0582(19) Uani 0.533(5) 1 d D P A 1
H29 H 0.4737 0.9315 0.5630 0.070 Uiso 0.533(5) 1 calc R P A 1
C29A C 0.3272(10) 0.8281(10) 0.5292(9) 0.059(3) Uani 0.467(5) 1 d D P A 2
H29A H 0.2954 0.8425 0.4884 0.088 Uiso 0.467(5) 1 calc GR P A 2
H29B H 0.2979 0.8787 0.5611 0.088 Uiso 0.467(5) 1 calc GR P A 2
H29C H 0.3154 0.7722 0.5638 0.088 Uiso 0.467(5) 1 calc GR P A 2
C30 C 0.3745(5) 0.8747(4) 0.5591(4) 0.0544(17) Uani 0.533(5) 1 d D P A 1
H30 H 0.3156 0.9129 0.5923 0.065 Uiso 0.533(5) 1 calc R P A 1
C30A C 0.6526(11) 0.5906(9) 0.6989(9) 0.067(4) Uani 0.467(5) 1 d D P A 2
H30A H 0.6205 0.6224 0.7441 0.081 Uiso 0.467(5) 1 calc R P A 2
C31 C 0.3676(7) 0.8077(7) 0.5284(7) 0.042(2) Uani 0.533(5) 1 d D P A 1
H31 H 0.3033 0.7995 0.5421 0.050 Uiso 0.533(5) 1 calc R P A 1
C31A C 0.7470(9) 0.5968(7) 0.6491(6) 0.061(3) Uani 0.467(5) 1 d D P A 2
H31A H 0.7792 0.6313 0.6603 0.074 Uiso 0.467(5) 1 calc R P A 2
C32 C 0.4503(5) 0.7519(5) 0.4784(4) 0.0306(16) Uani 0.533(5) 1 d D P A 1
C32A C 0.4970(9) 0.7414(6) 0.4483(6) 0.050(2) Uani 0.467(5) 1 d D P A 2
C33 C 0.5446(6) 0.7638(4) 0.4597(4) 0.0398(14) Uani 0.533(5) 1 d D P A 1
C33A C 0.4836(9) 0.8741(7) 0.4961(8) 0.070(3) Uani 0.467(5) 1 d D P A 2
H33A H 0.4433 0.9241 0.5255 0.084 Uiso 0.467(5) 1 calc R P A 2
C34 C 0.7632(6) 0.5105(5) 0.5282(5) 0.0438(17) Uani 0.533(5) 1 d D P A 1
H34A H 0.8292 0.4698 0.5304 0.066 Uiso 0.533(5) 1 calc GR P A 1
H34B H 0.7711 0.5683 0.4954 0.066 Uiso 0.533(5) 1 calc GR P A 1
H34C H 0.7349 0.4816 0.5047 0.066 Uiso 0.533(5) 1 calc GR P A 1
C34A C 0.5862(8) 0.8614(7) 0.4597(9) 0.095(5) Uani 0.467(5) 1 d D P A 2
H34D H 0.6153 0.9041 0.4627 0.114 Uiso 0.467(5) 1 calc R P A 2
C35 C 0.6403(7) 0.7072(8) 0.4064(7) 0.059(3) Uani 0.533(5) 1 d D P A 1
H35A H 0.6533 0.7379 0.3516 0.088 Uiso 0.533(5) 1 calc GR P A 1
H35B H 0.6336 0.6471 0.4088 0.088 Uiso 0.533(5) 1 calc GR P A 1
H35C H 0.6966 0.6994 0.4241 0.088 Uiso 0.533(5) 1 calc GR P A 1
C35A C 0.5997(9) 0.7298(8) 0.4137(11) 0.073(5) Uani 0.467(5) 1 d D P A 2
H35D H 0.6404 0.6796 0.3845 0.088 Uiso 0.467(5) 1 calc R P A 2
F00B F 0.9458(2) 0.40376(19) 0.70998(18) 0.0915(9) Uani 1 1 d . . . .
F00C F 1.25208(18) 0.5606(2) 0.78399(16) 0.0924(9) Uani 1 1 d . . . .
F00E F 0.9224(2) 0.5626(2) 1.09960(19) 0.1001(10) Uani 1 1 d . . . .
F00F F 0.6469(2) 0.9578(2) 1.01671(18) 0.1014(10) Uani 1 1 d . . . .
F00G F 0.7520(3) 0.8079(2) 0.5568(2) 0.1012(11) Uani 1 1 d . . . .
F00J F 0.4729(2) 0.8320(2) 0.8228(2) 0.1106(12) Uani 1 1 d . . . .
F00K F 1.0589(2) 0.5767(2) 1.02094(17) 0.1022(11) Uani 1 1 d . . . .
F00L F 0.39792(17) 0.74793(18) 0.9184(3) 0.1192(14) Uani 1 1 d . . . .
F00M F 0.7686(3) 1.00866(16) 0.9570(2) 0.1031(10) Uani 1 1 d . . . .
F00R F 1.1009(3) 0.3685(2) 0.6399(2) 0.1199(13) Uani 1 1 d . . . .
F00Y F 0.9977(3) 0.4755(3) 0.59491(18) 0.1150(12) Uani 1 1 d . . . .
F00Z F 0.4469(2) 0.8474(2) 0.9374(3) 0.1214(13) Uani 1 1 d . . . .
F01C F 0.6396(4) 0.4544(2) 1.03160(19) 0.1205(14) Uani 1 1 d . . . .
F01L F 0.7677(2) 0.40985(19) 0.9298(4) 0.200(3) Uani 1 1 d . . . .
F01Q F 0.7708(4) 0.9328(4) 0.5050(2) 0.168(2) Uani 1 1 d . . . .
F01R F 0.7417(4) 0.9532(2) 1.0797(2) 0.171(3) Uani 1 1 d . . . .
F002 F 0.98641(18) 1.00731(14) 0.69679(13) 0.0631(5) Uani 1 1 d . . . .
F003 F 0.96817(19) 1.05355(13) 0.58242(12) 0.0683(6) Uani 1 1 d . . . .
F004 F 1.08268(16) 0.93023(14) 0.59878(15) 0.0719(7) Uani 1 1 d . . . .
F005 F 0.6204(2) 0.43310(15) 0.93270(15) 0.0761(7) Uani 1 1 d . . . .
F008 F 1.25809(18) 0.64755(18) 0.6749(2) 0.0911(9) Uani 1 1 d . . . .
F009 F 1.31576(16) 0.50316(19) 0.67692(19) 0.0899(8) Uani 1 1 d . . . .
F014 F 0.6465(2) 0.9219(3) 0.6061(2) 0.1374(18) Uani 1 1 d . . . .
F018 F 0.9805(4) 0.6569(2) 1.1157(2) 0.1388(18) Uani 1 1 d . . . .
C013 C 0.9161(2) 0.67819(19) 0.94166(16) 0.0364(6) Uani 1 1 d . . . .
H013 H 0.9533 0.6187 0.9271 0.044 Uiso 1 1 calc R . . .
C36 C 0.85085(19) 0.80010(17) 0.74375(14) 0.0303(5) Uani 1 1 d . . . .
C37 C 0.9100(2) 0.85856(17) 0.72322(15) 0.0337(5) Uani 1 1 d . . . .
H37 H 0.9478 0.8533 0.7560 0.040 Uiso 1 1 calc R . . .
C38 C 0.9155(2) 0.92433(18) 0.65633(17) 0.0398(6) Uani 1 1 d . . . .
C39 C 0.8607(2) 0.93514(19) 0.60755(16) 0.0446(7) Uani 1 1 d . . . .
H39 H 0.8640 0.9803 0.5622 0.053 Uiso 1 1 calc R . . .
C40 C 0.8013(2) 0.8788(2) 0.62634(17) 0.0424(7) Uani 1 1 d . . . .
C41 C 0.7974(2) 0.81192(19) 0.69255(16) 0.0365(6) Uani 1 1 d . . . .
H41 H 0.7570 0.7730 0.7033 0.044 Uiso 1 1 calc R . . .
C42 C 0.9875(3) 0.9782(2) 0.63401(19) 0.0507(8) Uani 1 1 d . . . .
C43 C 0.7421(3) 0.8871(2) 0.5744(2) 0.0549(8) Uani 1 1 d . . . .
C44 C 0.86520(19) 0.74125(17) 0.89235(15) 0.0301(5) Uani 1 1 d . . . .
C45 C 0.8108(2) 0.82725(19) 0.91769(17) 0.0394(6) Uani 1 1 d . . . .
H45 H 0.7749 0.8727 0.8860 0.047 Uiso 1 1 calc R . . .
C46 C 0.8076(3) 0.8484(2) 0.98774(19) 0.0494(8) Uani 1 1 d . . . .
C47 C 0.8597(3) 0.7850(2) 1.03495(19) 0.0508(8) Uani 1 1 d . . . .
H47 H 0.8582 0.7997 1.0824 0.061 Uiso 1 1 calc R . . .
C48 C 0.9147(2) 0.6987(2) 1.01117(17) 0.0423(6) Uani 1 1 d . . . .
C49 C 0.9687(3) 0.6269(3) 1.0625(2) 0.0575(9) Uani 1 1 d . . . .
C50 C 0.7434(4) 0.9414(3) 1.0119(2) 0.0768(14) Uani 1 1 d . . . .
C51 C 0.75410(19) 0.68151(17) 0.85224(14) 0.0302(5) Uani 1 1 d . . . .
C52 C 0.6587(2) 0.74230(19) 0.85709(16) 0.0353(6) Uani 1 1 d . . . .
H52 H 0.6528 0.8049 0.8371 0.042 Uiso 1 1 calc R . . .
C53 C 0.5712(2) 0.7144(2) 0.89039(18) 0.0418(6) Uani 1 1 d . . . .
C54 C 0.5767(2) 0.6247(2) 0.9210(2) 0.0477(7) Uani 1 1 d . . . .
H54 H 0.5177 0.6052 0.9431 0.057 Uiso 1 1 calc R . . .
C55 C 0.6709(2) 0.5630(2) 0.9189(2) 0.0468(7) Uani 1 1 d . . . .
C56 C 0.7571(2) 0.59102(19) 0.88607(17) 0.0385(6) Uani 1 1 d . . . .
H56 H 0.8201 0.5477 0.8864 0.046 Uiso 1 1 calc R . . .
C57 C 0.6775(3) 0.4644(3) 0.9525(3) 0.0683(11) Uani 1 1 d . . . .
C58 C 0.4721(3) 0.7829(2) 0.8916(3) 0.0588(9) Uani 1 1 d . . . .
C59 C 0.9561(2) 0.63394(17) 0.77335(14) 0.0319(5) Uani 1 1 d . . . .
C60 C 0.9497(2) 0.5692(2) 0.73733(17) 0.0406(6) Uani 1 1 d . . . .
H60 H 0.8851 0.5693 0.7406 0.049 Uiso 1 1 calc R . . .
C61 C 1.0344(3) 0.5052(2) 0.69719(19) 0.0500(8) Uani 1 1 d . . . .
C62 C 1.1304(2) 0.5034(2) 0.68907(19) 0.0500(8) Uani 1 1 d . . . .
H62 H 1.1885 0.4593 0.6614 0.060 Uiso 1 1 calc R . . .
C63 C 1.1392(2) 0.5678(2) 0.72254(17) 0.0416(6) Uani 1 1 d . . . .
C64 C 1.0533(2) 0.63154(18) 0.76442(16) 0.0346(6) Uani 1 1 d . . . .
H64 H 1.0614 0.6745 0.7875 0.042 Uiso 1 1 calc R . . .
C65 C 1.2401(2) 0.5700(2) 0.7145(2) 0.0528(8) Uani 1 1 d . . . .
C66 C 1.0201(4) 0.4380(3) 0.6620(3) 0.0750(12) Uani 1 1 d . . . .
B01W B 0.8563(2) 0.7146(2) 0.81584(17) 0.0305(6) Uani 1 1 d . . . .

loop_
_atom_site_aniso_label
_atom_site_aniso_U_11
_atom_site_aniso_U_22
_atom_site_aniso_U_33
_atom_site_aniso_U_23
_atom_site_aniso_U_13
_atom_site_aniso_U_12
Mn01 0.0372(2) 0.0251(2) 0.0272(2) -0.00062(15) -0.01246(17) -0.00245(16)
N1 0.0438(13) 0.0264(11) 0.0316(11) -0.0048(8) -0.0174(10) -0.0039(9)
N2 0.0501(14) 0.0246(11) 0.0494(13) 0.0014(9) -0.0284(11) -0.0089(10)
N3 0.0642(17) 0.0378(13) 0.0366(12) -0.0069(10) -0.0259(12) -0.0001(12)
N4 0.0396(12) 0.0299(11) 0.0410(12) -0.0057(9) -0.0153(10) -0.0050(9)
N5 0.0508(16) 0.0326(13) 0.0405(14) 0.0013(10) -0.0014(11) -0.0002(11)
N6 0.0554(15) 0.0262(11) 0.0430(13) -0.0005(10) -0.0199(12) -0.0013(11)
C1 0.0462(15) 0.0254(13) 0.0440(15) -0.0048(11) -0.0231(13) -0.0065(11)
C3 0.0320(13) 0.0242(12) 0.0337(12) -0.0019(10) -0.0130(10) -0.0041(10)
C2 0.0302(12) 0.0274(12) 0.0267(11) -0.0048(9) -0.0076(10) -0.0037(10)
C4 0.055(2) 0.054(2) 0.068(2) 0.0037(18) 0.0054(19) -0.0022(17)
C5 0.071(3) 0.086(3) 0.094(4) -0.002(3) 0.034(3) -0.009(3)
C6 0.137(6) 0.095(4) 0.064(3) -0.010(3) 0.053(4) -0.012(4)
C7 0.145(6) 0.092(4) 0.037(2) -0.016(2) 0.013(3) -0.012(4)
C8 0.097(3) 0.0422(18) 0.0302(16) -0.0085(13) -0.0024(17) 0.0001(18)
C9 0.102(3) 0.064(2) 0.0349(16) -0.0153(16) -0.0291(19) -0.001(2)
C10 0.068(2) 0.0441(17) 0.0565(19) -0.0086(14) -0.0416(17) -0.0053(15)
C11 0.0475(17) 0.0327(14) 0.0577(18) -0.0084(13) -0.0264(15) -0.0022(12)
C12 0.0460(18) 0.0422(18) 0.104(3) -0.0235(18) -0.035(2) -0.0017(14)
C13 0.0406(17) 0.0481(19) 0.094(3) -0.0310(19) -0.0010(18) -0.0072(15)
C14 0.0501(19) 0.0433(17) 0.060(2) -0.0186(15) 0.0059(16) -0.0123(14)
C15 0.0479(17) 0.0375(15) 0.0413(15) -0.0090(12) -0.0078(13) -0.0092(13)
C16 0.072(2) 0.0403(17) 0.0502(18) 0.0054(14) -0.0368(17) 0.0007(16)
C17 0.0594(19) 0.0294(14) 0.0391(15) -0.0014(11) -0.0180(14) 0.0054(13)
C18 0.089(3) 0.0350(16) 0.0423(17) 0.0037(13) -0.0208(17) 0.0004(17)
C19 0.088(3) 0.0321(17) 0.061(2) 0.0066(15) -0.006(2) -0.0084(18)
C20 0.076(3) 0.0324(17) 0.085(3) 0.0060(17) -0.023(2) -0.0131(16)
C21 0.073(2) 0.0294(15) 0.069(2) 0.0024(14) -0.0315(19) -0.0083(15)
C22 0.060(4) 0.064(5) 0.051(6) -0.020(4) -0.019(4) -0.031(4)
C22A 0.041(5) 0.035(4) 0.045(5) -0.006(5) -0.019(5) -0.013(4)
C23 0.062(4) 0.076(5) 0.037(3) -0.025(3) -0.004(3) -0.028(3)
C23A 0.038(6) 0.026(4) 0.034(5) 0.001(4) -0.018(4) -0.007(5)
C24 0.046(5) 0.036(4) 0.040(4) -0.010(3) -0.017(4) -0.010(4)
C24A 0.052(5) 0.034(3) 0.038(3) -0.007(3) -0.023(3) -0.001(3)
C25 0.038(5) 0.027(3) 0.032(5) 0.001(3) -0.017(4) -0.006(4)
C25A 0.081(7) 0.040(5) 0.061(5) 0.003(3) -0.045(5) -0.017(4)
C26 0.036(3) 0.032(3) 0.035(4) -0.001(3) -0.014(3) -0.006(3)
C26A 0.056(4) 0.045(4) 0.070(5) 0.000(3) -0.032(4) -0.020(3)
C27 0.055(5) 0.059(5) 0.043(4) -0.004(3) -0.018(4) -0.025(4)
C27A 0.073(6) 0.044(5) 0.236(17) 0.004(7) -0.093(9) -0.012(4)
C28 0.061(5) 0.033(4) 0.087(5) 0.002(3) -0.045(4) -0.020(4)
C28A 0.064(7) 0.039(5) 0.051(5) -0.018(4) -0.014(5) 0.004(4)
C29 0.083(5) 0.030(3) 0.077(5) -0.013(3) -0.042(4) -0.015(3)
C29A 0.078(10) 0.058(8) 0.048(5) -0.020(5) -0.016(7) -0.024(7)
C30 0.067(4) 0.035(3) 0.067(4) -0.020(3) -0.028(3) -0.005(3)
C30A 0.123(12) 0.045(5) 0.057(9) -0.017(6) -0.054(9) -0.016(6)
C31 0.044(6) 0.034(4) 0.050(4) -0.011(3) -0.022(5) -0.005(4)
C31A 0.076(7) 0.052(5) 0.078(7) -0.003(4) -0.048(6) -0.022(5)
C32 0.037(4) 0.019(3) 0.039(4) -0.005(3) -0.019(3) -0.003(3)
C32A 0.060(7) 0.028(4) 0.072(7) 0.009(4) -0.046(6) -0.008(5)
C33 0.039(4) 0.024(3) 0.056(3) 0.000(2) -0.025(3) -0.003(3)
C33A 0.102(9) 0.035(5) 0.100(8) -0.001(5) -0.067(7) -0.018(5)
C34 0.042(4) 0.043(4) 0.043(4) -0.013(3) -0.011(4) -0.007(3)
C34A 0.104(9) 0.038(5) 0.190(14) 0.010(7) -0.108(10) -0.026(6)
C35 0.033(6) 0.054(6) 0.086(6) -0.019(5) -0.012(5) -0.010(4)
C35A 0.045(9) 0.028(6) 0.153(15) 0.011(7) -0.055(11) -0.008(6)
F00B 0.0973(19) 0.0799(17) 0.0998(19) -0.0496(15) 0.0101(15) -0.0500(15)
F00C 0.0440(12) 0.151(3) 0.0781(16) -0.0161(17) -0.0198(11) -0.0236(14)
F00E 0.106(2) 0.0770(17) 0.101(2) 0.0444(16) -0.0587(18) -0.0203(15)
F00F 0.098(2) 0.0716(17) 0.0911(19) -0.0314(14) -0.0239(16) 0.0292(15)
F00G 0.118(2) 0.0875(18) 0.124(2) -0.0442(17) -0.094(2) 0.0194(16)
F00J 0.0564(14) 0.102(2) 0.138(3) 0.043(2) -0.0466(16) -0.0064(14)
F00K 0.0719(16) 0.116(2) 0.0783(16) 0.0030(15) -0.0420(14) 0.0264(15)
F00L 0.0356(11) 0.0622(15) 0.232(4) 0.0288(19) -0.0435(17) -0.0160(10)
F00M 0.154(3) 0.0397(12) 0.115(2) -0.0229(14) -0.058(2) -0.0047(15)
F00R 0.098(2) 0.0840(19) 0.167(3) -0.091(2) 0.005(2) -0.0178(16)
F00Y 0.176(4) 0.123(3) 0.0754(18) -0.0434(18) -0.027(2) -0.073(3)
F00Z 0.0709(17) 0.0776(19) 0.200(4) -0.063(2) -0.045(2) 0.0260(15)
F01C 0.232(4) 0.087(2) 0.099(2) 0.0544(17) -0.103(3) -0.102(3)
F01L 0.0495(15) 0.0419(14) 0.403(8) 0.059(3) -0.022(3) -0.0117(12)
F01Q 0.243(5) 0.224(5) 0.113(3) 0.107(3) -0.136(3) -0.157(4)
F01R 0.283(6) 0.095(2) 0.123(3) -0.078(2) -0.144(4) 0.085(3)
F002 0.0772(14) 0.0533(11) 0.0629(12) -0.0081(9) -0.0122(10) -0.0356(10)
F003 0.0915(16) 0.0375(10) 0.0572(11) 0.0061(8) -0.0038(11) -0.0289(10)
F004 0.0493(11) 0.0482(11) 0.0942(16) -0.0166(11) 0.0116(11) -0.0211(9)
F005 0.1073(19) 0.0475(12) 0.0743(14) -0.0056(10) -0.0188(13) -0.0375(12)
F008 0.0506(12) 0.0678(15) 0.143(2) 0.0254(15) -0.0352(15) -0.0270(11)
F009 0.0368(11) 0.0838(17) 0.118(2) -0.0361(16) -0.0034(12) 0.0083(11)
F014 0.0696(18) 0.212(4) 0.138(3) -0.110(3) -0.0642(19) 0.042(2)
F018 0.241(5) 0.0745(18) 0.142(3) -0.0265(18) -0.163(3) 0.024(2)
C013 0.0351(14) 0.0336(14) 0.0362(13) -0.0045(11) -0.0120(11) -0.0053(11)
C36 0.0276(12) 0.0282(12) 0.0278(12) -0.0046(10) -0.0057(10) -0.0032(10)
C37 0.0338(13) 0.0281(12) 0.0324(13) -0.0049(10) -0.0062(10) -0.0059(10)
C38 0.0417(15) 0.0272(13) 0.0359(13) -0.0049(10) -0.0010(12) -0.0063(11)
C39 0.0516(17) 0.0312(14) 0.0310(13) -0.0005(11) -0.0048(12) -0.0020(12)
C40 0.0450(16) 0.0359(14) 0.0346(14) -0.0014(11) -0.0137(12) -0.0001(12)
C41 0.0343(13) 0.0327(13) 0.0354(13) -0.0030(11) -0.0106(11) -0.0039(11)
C42 0.061(2) 0.0317(15) 0.0479(17) -0.0081(13) -0.0006(15) -0.0173(14)
C43 0.060(2) 0.0510(19) 0.0461(17) -0.0012(14) -0.0273(16) -0.0004(16)
C44 0.0277(12) 0.0305(13) 0.0292(12) -0.0018(10) -0.0080(10) -0.0082(10)
C45 0.0442(15) 0.0331(14) 0.0343(13) -0.0035(11) -0.0167(12) -0.0005(12)
C46 0.063(2) 0.0397(16) 0.0409(15) -0.0117(13) -0.0248(15) 0.0031(14)
C47 0.065(2) 0.0490(18) 0.0385(15) -0.0096(13) -0.0240(15) -0.0065(15)
C48 0.0463(16) 0.0411(16) 0.0388(14) 0.0000(12) -0.0213(13) -0.0078(13)
C49 0.068(2) 0.053(2) 0.0479(18) -0.0043(15) -0.0328(17) -0.0012(17)
C50 0.116(4) 0.049(2) 0.056(2) -0.0216(18) -0.048(2) 0.017(2)
C51 0.0307(13) 0.0306(13) 0.0270(11) -0.0022(9) -0.0072(10) -0.0100(10)
C52 0.0329(13) 0.0310(13) 0.0401(14) -0.0030(10) -0.0093(11) -0.0114(11)
C53 0.0310(14) 0.0400(15) 0.0476(16) -0.0016(12) -0.0098(12) -0.0094(12)
C54 0.0346(15) 0.0431(17) 0.0595(18) 0.0033(14) -0.0098(14) -0.0181(13)
C55 0.0386(15) 0.0380(16) 0.0545(17) 0.0059(13) -0.0093(13) -0.0155(13)
C56 0.0318(13) 0.0348(14) 0.0415(14) 0.0031(11) -0.0110(11) -0.0082(11)
C57 0.0404(18) 0.049(2) 0.098(3) 0.018(2) -0.0175(19) -0.0175(15)
C58 0.0370(17) 0.0423(18) 0.084(3) 0.0044(17) -0.0167(17) -0.0095(14)
C59 0.0332(13) 0.0283(12) 0.0256(11) -0.0002(9) -0.0044(10) -0.0075(10)
C60 0.0433(15) 0.0380(15) 0.0365(14) -0.0067(11) -0.0064(12) -0.0139(12)
C61 0.0552(19) 0.0413(16) 0.0428(16) -0.0137(13) 0.0007(14) -0.0150(14)
C62 0.0456(17) 0.0331(15) 0.0464(16) -0.0078(12) 0.0036(13) -0.0025(13)
C63 0.0344(14) 0.0370(15) 0.0376(14) 0.0014(11) -0.0027(11) -0.0071(11)
C64 0.0319(13) 0.0299(13) 0.0340(13) -0.0013(10) -0.0057(11) -0.0076(10)
C65 0.0361(16) 0.0490(18) 0.0513(18) -0.0002(14) -0.0058(14) -0.0014(13)
C66 0.082(3) 0.067(3) 0.069(3) -0.038(2) 0.004(2) -0.027(2)
B01W 0.0284(14) 0.0294(14) 0.0305(13) -0.0012(11) -0.0093(11) -0.0074(11)

loop_
_atom_type_symbol
_atom_type_description
_atom_type_scat_dispersion_real
_atom_type_scat_dispersion_imag
_atom_type_scat_source
C C 0.0181 0.0091 'International Tables Vol C Tables 4.2.6.8 and 6.1.1.4'
H H 0.0000 0.0000 'International Tables Vol C Tables 4.2.6.8 and 6.1.1.4'
B B 0.0090 0.0039 'International Tables Vol C Tables 4.2.6.8 and 6.1.1.4'
F F 0.0727 0.0534 'International Tables Vol C Tables 4.2.6.8 and 6.1.1.4'
Mn Mn -0.5299 2.8052 'International Tables Vol C Tables 4.2.6.8 and 6.1.1.4'
N N 0.0311 0.0180 'International Tables Vol C Tables 4.2.6.8 and 6.1.1.4'

loop_
_geom_angle_atom_site_label_1
_geom_angle_atom_site_label_2
_geom_angle_atom_site_label_3
_geom_angle
_geom_angle_site_symmetry_1
_geom_angle_site_symmetry_3
N1 Mn01 N3 105.06(9) 2_666 .
N1 Mn01 N4 89.70(9) 2_666 .
N1 Mn01 N5 91.56(9) 2_666 .
N1 Mn01 N6 168.99(9) 2_666 .
N2 Mn01 N1 76.83(8) . 2_666
N2 Mn01 N3 177.85(9) . .
N2 Mn01 N4 109.35(9) . .
N2 Mn01 N5 105.65(11) . .
N2 Mn01 N6 101.68(9) . .
N4 Mn01 N3 71.84(9) . .
N4 Mn01 N5 144.30(10) . .
N4 Mn01 N6 101.00(9) . .
N5 Mn01 N3 73.41(11) . .
N5 Mn01 N6 78.26(9) . .
N6 Mn01 N3 76.27(10) . .
C2 N1 Mn01 115.41(17) . 2_666
C2 N1 C23A 117.3(4) . .
C2 N1 C25 118.3(4) . .
C23A N1 Mn01 124.9(4) . 2_666
C25 N1 Mn01 125.3(4) . 2_666
C3 N2 Mn01 115.34(18) . .
C3 N2 C32 117.5(3) . .
C3 N2 C32A 114.7(4) . .
C32 N2 Mn01 126.0(3) . .
C32A N2 Mn01 126.6(4) . .
C9 N3 Mn01 109.7(2) . .
C9 N3 C16 112.0(3) . .
C10 N3 Mn01 108.82(18) . .
C10 N3 C9 111.9(3) . .
C10 N3 C16 110.0(3) . .
C16 N3 Mn01 104.08(19) . .
C11 N4 Mn01 117.9(2) . .
C11 N4 C15 117.6(3) . .
C15 N4 Mn01 123.7(2) . .
C4 N5 Mn01 123.2(3) . .
C4 N5 C8 118.9(3) . .
C8 N5 Mn01 117.6(3) . .
C17 N6 Mn01 109.7(2) . .
C17 N6 C21 117.8(3) . .
C21 N6 Mn01 123.3(2) . .
C3 C1 H1 118.6 . .
C3 C1 C2 122.8(3) . .
C2 C1 H1 118.6 . .
N2 C3 C1 125.6(3) . .
N2 C3 C2 116.2(2) . 2_666
C1 C3 C2 118.2(2) . 2_666
N1 C2 C1 124.8(2) . .
N1 C2 C3 116.2(2) . 2_666
C1 C2 C3 119.0(2) . 2_666
N5 C4 H4 118.6 . .
N5 C4 C5 122.8(6) . .
C5 C4 H4 118.6 . .
C4 C5 H5 120.7 . .
C6 C5 C4 118.7(6) . .
C6 C5 H5 120.7 . .
C5 C6 H6 120.3 . .
C5 C6 C7 119.5(4) . .
C7 C6 H6 120.3 . .
C6 C7 H7 120.4 . .
C6 C7 C8 119.3(6) . .
C8 C7 H7 120.4 . .
N5 C8 C7 120.9(5) . .
N5 C8 C9 117.4(3) . .
C7 C8 C9 121.6(5) . .
N3 C9 C8 113.3(3) . .
N3 C9 H9A 108.9 . .
N3 C9 H9B 108.9 . .
C8 C9 H9A 108.9 . .
C8 C9 H9B 108.9 . .
H9A C9 H9B 107.7 . .
N3 C10 H10A 109.2 . .
N3 C10 H10B 109.2 . .
N3 C10 C11 112.1(3) . .
H10A C10 H10B 107.9 . .
C11 C10 H10A 109.2 . .
C11 C10 H10B 109.2 . .
N4 C11 C10 116.6(3) . .
N4 C11 C12 122.3(3) . .
C12 C11 C10 120.9(3) . .
C11 C12 H12 120.5 . .
C11 C12 C13 119.1(3) . .
C13 C12 H12 120.5 . .
C12 C13 H13 120.6 . .
C14 C13 C12 118.8(3) . .
C14 C13 H13 120.6 . .
C13 C14 H14 120.3 . .
C13 C14 C15 119.3(3) . .
C15 C14 H14 120.3 . .
N4 C15 C14 122.9(3) . .
N4 C15 H15 118.6 . .
C14 C15 H15 118.6 . .
N3 C16 H16A 109.1 . .
N3 C16 H16B 109.1 . .
N3 C16 C17 112.6(3) . .
H16A C16 H16B 107.8 . .
C17 C16 H16A 109.1 . .
C17 C16 H16B 109.1 . .
N6 C17 C16 115.4(3) . .
N6 C17 C18 121.5(4) . .
C18 C17 C16 123.1(3) . .
C17 C18 H18 120.1 . .
C19 C18 C17 119.9(4) . .
C19 C18 H18 120.1 . .
C18 C19 H19 120.3 . .
C18 C19 C20 119.5(3) . .
C20 C19 H19 120.3 . .
C19 C20 H20 121.0 . .
C19 C20 C21 117.9(4) . .
C21 C20 H20 121.0 . .
N6 C21 C20 123.4(4) . .
N6 C21 H21 118.3 . .
C20 C21 H21 118.3 . .
C23 C22 H22 119.3 . .
C23 C22 C27 121.5(9) . .
C27 C22 H22 119.3 . .
C23A C22A H22A 118.9 . .
C26A C22A H22A 118.9 . .
C26A C22A C23A 122.2(10) . .
C22 C23 H23 120.6 . .
C24 C23 C22 118.9(7) . .
C24 C23 H23 120.6 . .
C22A C23A N1 122.4(7) . .
C24A C23A N1 118.6(8) . .
C24A C23A C22A 119.0(10) . .
C23 C24 H24 119.4 . .
C23 C24 C25 121.2(8) . .
C25 C24 H24 119.4 . .
C23A C24A C28A 121.3(8) . .
C23A C24A C30A 117.6(10) . .
C30A C24A C28A 120.9(9) . .
N1 C25 C26 118.0(6) . .
C24 C25 N1 122.3(7) . .
C24 C25 C26 119.6(8) . .
C32A C25A C29A 120.0(9) . .
C32A C25A C33A 119.1(10) . .
C33A C25A C29A 120.9(10) . .
C25 C26 C27 119.6(8) . .
C25 C26 C34 121.2(6) . .
C27 C26 C34 119.2(8) . .
C22A C26A H26A 120.4 . .
C31A C26A C22A 119.3(9) . .
C31A C26A H26A 120.4 . .
C22 C27 C26 119.3(9) . .
C22 C27 H27 120.4 . .
C26 C27 H27 120.4 . .
C34A C27A H27A 121.1 . .
C34A C27A C35A 117.9(11) . .
C35A C27A H27A 121.1 . .
C29 C28 H28 119.3 . .
C29 C28 C33 121.4(8) . .
C33 C28 H28 119.3 . .
C24A C28A H28A 109.5 . .
C24A C28A H28B 109.5 . .
C24A C28A H28C 109.5 . .
H28A C28A H28B 109.5 . .
H28A C28A H28C 109.5 . .
H28B C28A H28C 109.5 . .
C28 C29 H29 120.5 . .
C30 C29 C28 119.0(7) . .
C30 C29 H29 120.5 . .
C25A C29A H29A 109.5 . .
C25A C29A H29B 109.5 . .
C25A C29A H29C 109.5 . .
H29A C29A H29B 109.5 . .
H29A C29A H29C 109.5 . .
H29B C29A H29C 109.5 . .
C29 C30 H30 120.2 . .
C31 C30 C29 119.5(7) . .
C31 C30 H30 120.2 . .
C24A C30A H30A 118.3 . .
C31A C30A C24A 123.4(13) . .
C31A C30A H30A 118.3 . .
C30 C31 H31 118.7 . .
C30 C31 C32 122.6(9) . .
C32 C31 H31 118.7 . .
C26A C31A C30A 118.4(11) . .
C26A C31A H31A 120.8 . .
C30A C31A H31A 120.8 . .
C31 C32 N2 123.5(7) . .
C31 C32 C33 118.2(7) . .
C33 C32 N2 118.3(5) . .
C25A C32A N2 116.1(9) . .
C25A C32A C35A 118.5(11) . .
C35A C32A N2 125.4(9) . .
C28 C33 C32 119.4(7) . .
C28 C33 C35 117.3(8) . .
C32 C33 C35 123.3(7) . .
C25A C33A H33A 119.5 . .
C34A C33A C25A 120.9(11) . .
C34A C33A H33A 119.5 . .
C26 C34 H34A 109.5 . .
C26 C34 H34B 109.5 . .
C26 C34 H34C 109.5 . .
H34A C34 H34B 109.5 . .
H34A C34 H34C 109.5 . .
H34B C34 H34C 109.5 . .
C27A C34A C33A 120.5(11) . .
C27A C34A H34D 119.8 . .
C33A C34A H34D 119.8 . .
C33 C35 H35A 109.5 . .
C33 C35 H35B 109.5 . .
C33 C35 H35C 109.5 . .
H35A C35 H35B 109.5 . .
H35A C35 H35C 109.5 . .
H35B C35 H35C 109.5 . .
C27A C35A H35D 118.5 . .
C32A C35A C27A 123.0(13) . .
C32A C35A H35D 118.5 . .
C44 C013 H013 118.6 . .
C48 C013 H013 118.6 . .
C48 C013 C44 122.7(3) . .
C37 C36 C41 115.5(2) . .
C37 C36 B01W 121.6(2) . .
C41 C36 B01W 122.4(2) . .
C36 C37 H37 118.9 . .
C38 C37 C36 122.3(3) . .
C38 C37 H37 118.9 . .
C37 C38 C42 119.2(3) . .
C39 C38 C37 120.8(3) . .
C39 C38 C42 119.9(3) . .
C38 C39 H39 120.8 . .
C40 C39 C38 118.4(3) . .
C40 C39 H39 120.8 . .
C39 C40 C41 120.6(3) . .
C39 C40 C43 120.1(3) . .
C41 C40 C43 119.2(3) . .
C36 C41 H41 118.8 . .
C40 C41 C36 122.4(3) . .
C40 C41 H41 118.8 . .
F002 C42 F003 105.7(2) . .
F002 C42 C38 112.7(3) . .
F003 C42 C38 113.2(3) . .
F004 C42 F002 107.1(3) . .
F004 C42 F003 105.5(3) . .
F004 C42 C38 112.2(2) . .
F00G C43 C40 113.1(3) . .
F01Q C43 F00G 102.6(4) . .
F01Q C43 C40 113.9(4) . .
F014 C43 F00G 104.7(4) . .
F014 C43 F01Q 108.1(4) . .
F014 C43 C40 113.6(3) . .
C013 C44 C45 115.8(2) . .
C013 C44 B01W 123.0(2) . .
C45 C44 B01W 120.8(2) . .
C44 C45 H45 118.9 . .
C46 C45 C44 122.1(3) . .
C46 C45 H45 118.9 . .
C45 C46 C50 118.3(3) . .
C47 C46 C45 120.9(3) . .
C47 C46 C50 120.8(3) . .
C46 C47 H47 120.9 . .
C46 C47 C48 118.3(3) . .
C48 C47 H47 120.9 . .
C013 C48 C47 120.2(3) . .
C013 C48 C49 119.9(3) . .
C47 C48 C49 119.8(3) . .
F00E C49 F00K 100.8(3) . .
F00E C49 C48 111.9(3) . .
F00K C49 C48 113.1(3) . .
F018 C49 F00E 107.4(4) . .
F018 C49 F00K 107.8(4) . .
F018 C49 C48 114.7(3) . .
F00F C50 C46 111.3(4) . .
F00M C50 F00F 101.2(3) . .
F00M C50 C46 112.9(4) . .
F01R C50 F00F 107.5(5) . .
F01R C50 F00M 109.5(5) . .
F01R C50 C46 113.7(3) . .
C52 C51 C56 116.0(2) . .
C52 C51 B01W 122.4(2) . .
C56 C51 B01W 121.4(2) . .
C51 C52 H52 118.8 . .
C51 C52 C53 122.3(3) . .
C53 C52 H52 118.8 . .
C52 C53 C58 119.3(3) . .
C54 C53 C52 120.4(3) . .
C54 C53 C58 120.3(3) . .
C53 C54 H54 120.8 . .
C53 C54 C55 118.4(3) . .
C55 C54 H54 120.8 . .
C54 C55 C57 118.7(3) . .
C56 C55 C54 120.9(3) . .
C56 C55 C57 120.3(3) . .
C51 C56 H56 119.1 . .
C55 C56 C51 121.9(3) . .
C55 C56 H56 119.1 . .
F01C C57 C55 111.2(4) . .
F01L C57 F01C 109.9(5) . .
F01L C57 F005 106.5(5) . .
F01L C57 C55 113.4(3) . .
F005 C57 F01C 102.6(3) . .
F005 C57 C55 112.7(3) . .
F00J C58 F00Z 101.5(3) . .
F00J C58 C53 113.5(3) . .
F00L C58 F00J 109.2(4) . .
F00L C58 F00Z 106.5(4) . .
F00L C58 C53 113.6(3) . .
F00Z C58 C53 111.5(3) . .
C60 C59 B01W 122.2(2) . .
C64 C59 C60 116.0(2) . .
C64 C59 B01W 121.5(2) . .
C59 C60 H60 119.0 . .
C61 C60 C59 122.0(3) . .
C61 C60 H60 119.0 . .
C60 C61 C62 121.3(3) . .
C60 C61 C66 118.2(3) . .
C62 C61 C66 120.5(3) . .
C61 C62 H62 121.0 . .
C63 C62 C61 118.0(3) . .
C63 C62 H62 121.0 . .
C62 C63 C64 120.8(3) . .
C62 C63 C65 120.3(3) . .
C64 C63 C65 119.0(3) . .
C59 C64 C63 121.9(3) . .
C59 C64 H64 119.0 . .
C63 C64 H64 119.0 . .
F00C C65 F009 104.7(3) . .
F00C C65 C63 113.0(3) . .
F008 C65 F00C 106.4(4) . .
F008 C65 F009 106.5(3) . .
F008 C65 C63 112.2(3) . .
F009 C65 C63 113.4(3) . .
F00B C66 F00Y 105.8(4) . .
F00B C66 C61 113.3(3) . .
F00R C66 F00B 107.1(4) . .
F00R C66 F00Y 103.7(4) . .
F00R C66 C61 114.3(4) . .
F00Y C66 C61 112.0(4) . .
C36 B01W C59 103.57(19) . .
C44 B01W C36 112.6(2) . .
C44 B01W C51 104.5(2) . .
C44 B01W C59 112.4(2) . .
C51 B01W C36 112.4(2) . .
C51 B01W C59 111.6(2) . .

loop_
_geom_bond_atom_site_label_1
_geom_bond_atom_site_label_2
_geom_bond_distance
_geom_bond_site_symmetry_2
Mn01 N1 2.163(2) 2_666
Mn01 N2 2.136(2) .
Mn01 N3 2.361(3) .
Mn01 N4 2.270(2) .
Mn01 N5 2.271(3) .
Mn01 N6 2.346(2) .
N1 Mn01 2.163(2) 2_666
N1 C2 1.315(3) .
N1 C23A 1.495(11) .
N1 C25 1.393(10) .
N2 C3 1.340(3) .
N2 C32 1.450(7) .
N2 C32A 1.457(11) .
N3 C9 1.472(4) .
N3 C10 1.460(5) .
N3 C16 1.482(4) .
N4 C11 1.341(4) .
N4 C15 1.341(4) .
N5 C4 1.326(6) .
N5 C8 1.347(5) .
N6 C17 1.343(4) .
N6 C21 1.345(5) .
C1 H1 0.9500 .
C1 C3 1.383(4) .
C1 C2 1.403(4) .
C3 C2 1.499(4) 2_666
C2 C3 1.499(4) 2_666
C4 H4 0.9500 .
C4 C5 1.380(6) .
C5 H5 0.9500 .
C5 C6 1.360(11) .
C6 H6 0.9500 .
C6 C7 1.376(12) .
C7 H7 0.9500 .
C7 C8 1.388(6) .
C8 C9 1.483(7) .
C9 H9A 0.9900 .
C9 H9B 0.9900 .
C10 H10A 0.9900 .
C10 H10B 0.9900 .
C10 C11 1.508(5) .
C11 C12 1.385(5) .
C12 H12 0.9500 .
C12 C13 1.390(6) .
C13 H13 0.9500 .
C13 C14 1.354(6) .
C14 H14 0.9500 .
C14 C15 1.387(5) .
C15 H15 0.9500 .
C16 H16A 0.9900 .
C16 H16B 0.9900 .
C16 C17 1.491(6) .
C17 C18 1.389(5) .
C18 H18 0.9500 .
C18 C19 1.363(7) .
C19 H19 0.9500 .
C19 C20 1.378(7) .
C20 H20 0.9500 .
C20 C21 1.382(5) .
C21 H21 0.9500 .
C22 H22 0.9500 .
C22 C23 1.386(10) .
C22 C27 1.387(10) .
C22A H22A 0.9500 .
C22A C23A 1.385(10) .
C22A C26A 1.383(8) .
C23 H23 0.9500 .
C23 C24 1.377(8) .
C23A C24A 1.384(10) .
C24 H24 0.9500 .
C24 C25 1.393(9) .
C24A C28A 1.504(11) .
C24A C30A 1.383(11) .
C25 C26 1.397(8) .
C25A C29A 1.495(12) .
C25A C32A 1.372(10) .
C25A C33A 1.400(10) .
C26 C27 1.401(10) .
C26 C34 1.493(8) .
C26A H26A 0.9500 .
C26A C31A 1.363(10) .
C27 H27 0.9500 .
C27A H27A 0.9500 .
C27A C34A 1.365(12) .
C27A C35A 1.386(11) .
C28 H28 0.9500 .
C28 C29 1.386(9) .
C28 C33 1.387(9) .
C28A H28A 0.9800 .
C28A H28B 0.9800 .
C28A H28C 0.9800 .
C29 H29 0.9500 .
C29 C30 1.378(9) .
C29A H29A 0.9800 .
C29A H29B 0.9800 .
C29A H29C 0.9800 .
C30 H30 0.9500 .
C30 C31 1.372(10) .
C30A H30A 0.9500 .
C30A C31A 1.381(12) .
C31 H31 0.9500 .
C31 C32 1.378(9) .
C31A H31A 0.9500 .
C32 C33 1.396(9) .
C32A C35A 1.385(12) .
C33 C35 1.500(9) .
C33A H33A 0.9500 .
C33A C34A 1.383(12) .
C34 H34A 0.9800 .
C34 H34B 0.9800 .
C34 H34C 0.9800 .
C34A H34D 0.9500 .
C35 H35A 0.9800 .
C35 H35B 0.9800 .
C35 H35C 0.9800 .
C35A H35D 0.9500 .
F00B C66 1.324(5) .
F00C C65 1.324(5) .
F00E C49 1.332(5) .
F00F C50 1.351(6) .
F00G C43 1.315(5) .
F00J C58 1.306(5) .
F00K C49 1.333(5) .
F00L C58 1.294(4) .
F00M C50 1.322(6) .
F00R C66 1.315(5) .
F00Y C66 1.343(6) .
F00Z C58 1.343(5) .
F01C C57 1.331(6) .
F01L C57 1.286(5) .
F01Q C43 1.292(5) .
F01R C50 1.297(5) .
F002 C42 1.340(4) .
F003 C42 1.342(4) .
F004 C42 1.338(4) .
F005 C57 1.327(5) .
F008 C65 1.322(4) .
F009 C65 1.334(4) .
F014 C43 1.284(5) .
F018 C49 1.285(5) .
C013 H013 0.9500 .
C013 C44 1.393(4) .
C013 C48 1.388(4) .
C36 C37 1.396(4) .
C36 C41 1.402(4) .
C36 B01W 1.643(4) .
C37 H37 0.9500 .
C37 C38 1.394(4) .
C38 C39 1.384(5) .
C38 C42 1.488(5) .
C39 H39 0.9500 .
C39 C40 1.377(5) .
C40 C41 1.395(4) .
C40 C43 1.499(5) .
C41 H41 0.9500 .
C44 C45 1.400(4) .
C44 B01W 1.634(4) .
C45 H45 0.9500 .
C45 C46 1.391(4) .
C46 C47 1.379(5) .
C46 C50 1.506(5) .
C47 H47 0.9500 .
C47 C48 1.394(5) .
C48 C49 1.496(4) .
C51 C52 1.394(4) .
C51 C56 1.403(4) .
C51 B01W 1.640(4) .
C52 H52 0.9500 .
C52 C53 1.400(4) .
C53 C54 1.375(4) .
C53 C58 1.490(4) .
C54 H54 0.9500 .
C54 C55 1.394(5) .
C55 C56 1.385(4) .
C55 C57 1.509(5) .
C56 H56 0.9500 .
C59 C60 1.402(4) .
C59 C64 1.395(4) .
C59 B01W 1.643(4) .
C60 H60 0.9500 .
C60 C61 1.382(4) .
C61 C62 1.384(5) .
C61 C66 1.489(5) .
C62 H62 0.9500 .
C62 C63 1.383(5) .
C63 C64 1.399(4) .
C63 C65 1.482(5) .
C64 H64 0.9500 .

loop_
_geom_torsion_atom_site_label_1
_geom_torsion_atom_site_label_2
_geom_torsion_atom_site_label_3
_geom_torsion_atom_site_label_4
_geom_torsion
_geom_torsion_site_symmetry_1
_geom_torsion_site_symmetry_4
C32_a N2 C3 C1 -10.3(5) . .
Mn01 N1 C2 C1 -179.7(2) 2_666 .
Mn01 N1 C2 C3 0.0(3) 2_666 2_666
Mn01 N1 C23A C22A 79.9(9) 2_666 .
Mn01 N1 C23A C24A -99.1(7) 2_666 .
Mn01 N1 C25 C24 -73.3(8) 2_666 .
Mn01 N1 C25 C26 103.2(7) 2_666 .
Mn01 N2 C3 C1 -178.6(2) . .
Mn01 N2 C3 C2 0.8(3) . 2_666
Mn01 N2 C32 C31 62.7(9) . .
Mn01 N2 C32 C33 -114.7(5) . .
Mn01 N2 C32A C25A 81.1(9) . .
Mn01 N2 C32A C35A -96.3(11) . .
Mn01 N3 C9 C8 -31.9(4) . .
Mn01 N3 C10 C11 37.9(3) . .
Mn01 N3 C16 C17 42.9(3) . .
Mn01 N4 C11 C10 -3.6(3) . .
Mn01 N4 C11 C12 171.7(2) . .
Mn01 N4 C15 C14 -169.0(2) . .
Mn01 N5 C4 C5 -173.9(4) . .
Mn01 N5 C8 C7 172.3(4) . .
Mn01 N5 C8 C9 -11.7(4) . .
Mn01 N6 C17 C16 34.3(3) . .
Mn01 N6 C17 C18 -146.3(3) . .
Mn01 N6 C21 C20 142.5(3) . .
N1 C23A C24A C28A -6.1(11) . .
N1 C23A C24A C30A 177.1(8) . .
N1 C25 C26 C27 -174.6(6) . .
N1 C25 C26 C34 7.4(10) . .
N2 C32 C33 C28 178.2(6) . .
N2 C32 C33 C35 -2.8(10) . .
N2 C32A C35A C27A 177.7(11) . .
N3 C10 C11 N4 -24.4(4) . .
N3 C10 C11 C12 160.2(3) . .
N3 C16 C17 N6 -56.2(4) . .
N3 C16 C17 C18 124.4(3) . .
N4 C11 C12 C13 -2.9(5) . .
N5 C4 C5 C6 2.5(8) . .
N5 C8 C9 N3 30.2(5) . .
N6 C17 C18 C19 -0.8(5) . .
C3 N2 C32 C31 -104.3(8) . .
C3 N2 C32 C33 78.3(6) . .
C3 N2 C32A C25A -120.7(6) . .
C3 N2 C32A C35A 61.9(12) . .
C3 C1 C2 N1 178.9(3) . .
C3 C1 C2 C3 -0.9(4) . 2_666
C2 N1 C23A C22A -81.8(9) . .
C2 N1 C23A C24A 99.1(7) . .
C2 N1 C25 C24 95.0(8) . .
C2 N1 C25 C26 -88.6(7) . .
C2 C1 C3 N2 -179.8(3) . .
C2 C1 C3 C2 0.8(4) . 2_666
C4 N5 C8 C7 -1.7(6) . .
C4 N5 C8 C9 174.3(3) . .
C4 C5 C6 C7 -2.6(9) . .
C5 C6 C7 C8 0.7(9) . .
C6 C7 C8 N5 1.5(8) . .
C6 C7 C8 C9 -174.3(5) . .
C7 C8 C9 N3 -153.8(4) . .
C8 N5 C4 C5 -0.3(6) . .
C9 N3 C10 C11 159.3(3) . .
C9 N3 C16 C17 -75.5(4) . .
C10 N3 C9 C8 -152.8(3) . .
C10 N3 C16 C17 159.4(3) . .
C10 C11 C12 C13 172.2(3) . .
C11 N4 C15 C14 0.7(4) . .
C11 C12 C13 C14 2.3(5) . .
C12 C13 C14 C15 -0.3(5) . .
C13 C14 C15 N4 -1.3(5) . .
C15 N4 C11 C10 -174.0(3) . .
C15 N4 C11 C12 1.4(4) . .
C16 N3 C9 C8 83.2(4) . .
C16 N3 C10 C11 -75.6(3) . .
C16 C17 C18 C19 178.5(3) . .
C17 N6 C21 C20 -0.9(5) . .
C17 C18 C19 C20 -1.1(6) . .
C18 C19 C20 C21 1.9(6) . .
C19 C20 C21 N6 -0.9(6) . .
C21 N6 C17 C16 -177.6(3) . .
C21 N6 C17 C18 1.8(4) . .
C22 C23 C24 C25 0.5(13) . .
C22A C23A C24A C28A 174.9(8) . .
C22A C23A C24A C30A -1.9(13) . .
C22A C26A C31A C30A -1.9(15) . .
C23 C22 C27 C26 1.0(17) . .
C23 C24 C25 N1 175.1(7) . .
C23 C24 C25 C26 -1.4(12) . .
C23A N1 C2 C1 -16.3(6) . .
C23A N1 C2 C3 163.5(5) . 2_666
C23A N1 C25 C24 -171(2) . .
C23A N1 C25 C26 5.4(10) . .
C23A C22A C26A C31A 1.0(13) . .
C23A C24A C30A C31A 1.1(17) . .
C24 C25 C26 C27 2.0(11) . .
C24 C25 C26 C34 -176.0(7) . .
C24A C30A C31A C26A 0.8(19) . .
C25 N1 C2 C1 10.9(5) . .
C25 N1 C2 C3 -169.4(4) . 2_666
C25 N1 C23A C22A 179(2) . .
C25 N1 C23A C24A 0.3(10) . .
C25 C26 C27 C22 -1.8(13) . .
C25A C32A C35A C27A 0.4(19) . .
C25A C33A C34A C27A -2.4(18) . .
C26A C22A C23A N1 -178.1(7) . .
C26A C22A C23A C24A 0.9(13) . .
C27 C22 C23 C24 -0.3(16) . .
C28 C29 C30 C31 0.8(12) . .
C28A C24A C30A C31A -175.7(11) . .
C29 C28 C33 C32 -1.5(11) . .
C29 C28 C33 C35 179.4(8) . .
C29 C30 C31 C32 -1.7(14) . .
C29A C25A C32A N2 3.2(12) . .
C29A C25A C32A C35A -179.2(11) . .
C29A C25A C33A C34A -179.8(11) . .
C30 C31 C32 N2 -176.4(7) . .
C30 C31 C32 C33 0.9(14) . .
C31 C32 C33 C28 0.6(11) . .
C31 C32 C33 C35 179.7(9) . .
C32 N2 C3 C2 169.1(4) . 2_666
C32 N2 C32A C25A -18.1(7) . .
C32 N2 C32A C35A 164.4(19) . .
C32A N2 C3 C1 20.6(6) . .
C32A N2 C3 C2 -160.0(5) . 2_666
C32A N2 C32 C31 164.4(17) . .
C32A N2 C32 C33 -13.0(8) . .
C32A C25A C33A C34A 0.8(15) . .
C33 C28 C29 C30 0.8(12) . .
C33A C25A C32A N2 -177.5(7) . .
C33A C25A C32A C35A 0.2(14) . .
C34 C26 C27 C22 176.3(9) . .
C34A C27A C35A C32A -2(2) . .
C35A C27A C34A C33A 3(2) . .
C013 C44 C45 C46 -0.2(4) . .
C013 C44 B01W C36 -148.9(2) . .
C013 C44 B01W C51 88.8(3) . .
C013 C44 B01W C59 -32.4(3) . .
C013 C48 C49 F00E -71.0(4) . .
C013 C48 C49 F00K 42.1(5) . .
C013 C48 C49 F018 166.3(4) . .
C36 C37 C38 C39 0.9(4) . .
C36 C37 C38 C42 -174.3(2) . .
C37 C36 C41 C40 -1.2(4) . .
C37 C36 B01W C44 39.9(3) . .
C37 C36 B01W C51 157.6(2) . .
C37 C36 B01W C59 -81.7(3) . .
C37 C38 C39 C40 -0.6(4) . .
C37 C38 C42 F002 -44.1(4) . .
C37 C38 C42 F003 -163.9(3) . .
C37 C38 C42 F004 76.8(4) . .
C38 C39 C40 C41 -0.6(4) . .
C38 C39 C40 C43 -179.0(3) . .
C39 C38 C42 F002 140.7(3) . .
C39 C38 C42 F003 20.9(4) . .
C39 C38 C42 F004 -98.4(4) . .
C39 C40 C41 C36 1.6(4) . .
C39 C40 C43 F00G 132.3(4) . .
C39 C40 C43 F01Q 15.8(5) . .
C39 C40 C43 F014 -108.6(4) . .
C41 C36 C37 C38 0.0(4) . .
C41 C36 B01W C44 -148.6(2) . .
C41 C36 B01W C51 -31.0(3) . .
C41 C36 B01W C59 89.7(3) . .
C41 C40 C43 F00G -46.1(4) . .
C41 C40 C43 F01Q -162.6(4) . .
C41 C40 C43 F014 73.0(5) . .
C42 C38 C39 C40 174.6(3) . .
C43 C40 C41 C36 179.9(3) . .
C44 C013 C48 C47 0.9(5) . .
C44 C013 C48 C49 178.3(3) . .
C44 C45 C46 C47 1.0(5) . .
C44 C45 C46 C50 -177.4(4) . .
C45 C44 B01W C36 39.1(3) . .
C45 C44 B01W C51 -83.2(3) . .
C45 C44 B01W C59 155.6(2) . .
C45 C46 C47 C48 -0.9(6) . .
C45 C46 C50 F00F 55.6(5) . .
C45 C46 C50 F00M -57.4(6) . .
C45 C46 C50 F01R 177.1(5) . .
C46 C47 C48 C013 0.0(5) . .
C46 C47 C48 C49 -177.4(3) . .
C47 C46 C50 F00F -122.8(4) . .
C47 C46 C50 F00M 124.3(4) . .
C47 C46 C50 F01R -1.3(8) . .
C47 C48 C49 F00E 106.5(4) . .
C47 C48 C49 F00K -140.5(4) . .
C47 C48 C49 F018 -16.3(6) . .
C48 C013 C44 C45 -0.8(4) . .
C48 C013 C44 B01W -173.1(3) . .
C50 C46 C47 C48 177.5(4) . .
C51 C52 C53 C54 1.0(5) . .
C51 C52 C53 C58 -178.4(3) . .
C52 C51 C56 C55 2.9(4) . .
C52 C51 B01W C36 -33.5(3) . .
C52 C51 B01W C44 88.8(3) . .
C52 C51 B01W C59 -149.4(2) . .
C52 C53 C54 C55 0.8(5) . .
C52 C53 C58 F00J 49.5(5) . .
C52 C53 C58 F00L 175.1(4) . .
C52 C53 C58 F00Z -64.4(5) . .
C53 C54 C55 C56 -0.6(5) . .
C53 C54 C55 C57 180.0(4) . .
C54 C53 C58 F00J -129.9(4) . .
C54 C53 C58 F00L -4.3(6) . .
C54 C53 C58 F00Z 116.1(4) . .
C54 C55 C56 C51 -1.3(5) . .
C54 C55 C57 F01C -72.5(5) . .
C54 C55 C57 F01L 163.1(5) . .
C54 C55 C57 F005 42.1(5) . .
C56 C51 C52 C53 -2.8(4) . .
C56 C51 B01W C36 151.5(2) . .
C56 C51 B01W C44 -86.1(3) . .
C56 C51 B01W C59 35.6(3) . .
C56 C55 C57 F01C 108.1(4) . .
C56 C55 C57 F01L -16.3(7) . .
C56 C55 C57 F005 -137.3(3) . .
C57 C55 C56 C51 178.1(3) . .
C58 C53 C54 C55 -179.8(3) . .
C59 C60 C61 C62 -1.5(5) . .
C59 C60 C61 C66 179.0(3) . .
C60 C59 C64 C63 -0.5(4) . .
C60 C59 B01W C36 -91.3(3) . .
C60 C59 B01W C44 147.0(2) . .
C60 C59 B01W C51 30.0(3) . .
C60 C61 C62 C63 0.1(5) . .
C60 C61 C66 F00B -43.4(6) . .
C60 C61 C66 F00R -166.4(4) . .
C60 C61 C66 F00Y 76.1(4) . .
C61 C62 C63 C64 1.1(4) . .
C61 C62 C63 C65 -179.0(3) . .
C62 C61 C66 F00B 137.1(4) . .
C62 C61 C66 F00R 14.1(6) . .
C62 C61 C66 F00Y -103.4(5) . .
C62 C63 C64 C59 -0.9(4) . .
C62 C63 C65 F00C -122.1(4) . .
C62 C63 C65 F008 117.7(4) . .
C62 C63 C65 F009 -3.1(4) . .
C64 C59 C60 C61 1.7(4) . .
C64 C59 B01W C36 82.5(3) . .
C64 C59 B01W C44 -39.3(3) . .
C64 C59 B01W C51 -156.3(2) . .
C64 C63 C65 F00C 57.8(4) . .
C64 C63 C65 F008 -62.4(4) . .
C64 C63 C65 F009 176.8(3) . .
C65 C63 C64 C59 179.2(3) . .
C66 C61 C62 C63 179.6(3) . .
B01W C36 C37 C38 172.0(2) . .
B01W C36 C41 C40 -173.1(2) . .
B01W C44 C45 C46 172.4(3) . .
B01W C51 C52 C53 -178.0(3) . .
B01W C51 C56 C55 178.2(3) . .
B01W C59 C60 C61 175.7(3) . .
B01W C59 C64 C63 -174.6(2) . .

loop_
_smtbx_masks_void_nr
_smtbx_masks_void_average_x
_smtbx_masks_void_average_y
_smtbx_masks_void_average_z
_smtbx_masks_void_volume
_smtbx_masks_void_count_electrons
1 0.000 0.000 0.000 724.3 15.9
